data_7063004
loop_
_publ_author_name
'Sankar, Neethu'
'Devarajan, Badhmapriya'
'Manimuthu, Akilesh'
'Nattamai S. P., Bhuvanesh'
'Nallasamy, Dharmaraj'
'Velusamy, Kaveri Machampalayam'

_publ_section_title
;
 Investigation on chloro-bridged binuclear copper(ii) complexes as potent
 metallodrug candidates against colon cancer via chemical and biological
 assessments
;
_journal_issue 8
_journal_name_full 'New Journal of Chemistry'
_journal_page_first 3741
_journal_page_last 3757
_journal_paper_doi 10.1039/D3NJ05335K
_journal_volume 48
_journal_year 2024
_chemical_formula_moiety 'C40 H32 Cl2 Cu2 N6 O2'
_chemical_formula_sum 'C40 H32 Cl2 Cu2 N6 O2'
_chemical_formula_weight 826.69
_space_group_crystal_system monoclinic
_space_group_IT_number 14
_space_group_name_Hall '-P 2yn'
_space_group_name_H-M_alt 'P 1 21/n 1'
_atom_sites_solution_hydrogens geom
_atom_sites_solution_primary dual
_audit_creation_date 2018-09-12
_audit_creation_method
;
Olex2 1.2
(compiled 2018.05.29 svn.r3508 for OlexSys, GUI svn.r5506)
;
_audit_update_record
;
2018-09-13 deposited with the CCDC.	2024-01-09 downloaded from the CCDC.
;
_cell_angle_alpha 90
_cell_angle_beta 93.604(2)
_cell_angle_gamma 90
_cell_formula_units_Z 2
_cell_length_a 11.5354(4)
_cell_length_b 12.0272(4)
_cell_length_c 12.4998(4)
_cell_measurement_reflns_used 9880
_cell_measurement_temperature 100.0
_cell_measurement_theta_max 70.061
_cell_measurement_theta_min 5.061
_cell_volume 1730.77(10)
_computing_cell_refinement 'SAINT v8.37A (Bruker, 2015)'
_computing_data_reduction 'SAINT v8.37A (Bruker, 2015)'
_computing_molecular_graphics 'Olex2 (Dolomanov et al., 2009)'
_computing_publication_material 'Olex2 (Dolomanov et al., 2009)'
_computing_structure_refinement 'XL (Sheldrick, 2008)'
_computing_structure_solution 'ShelXT (Sheldrick, 2015)'
_diffrn_ambient_temperature 100.0
_diffrn_measured_fraction_theta_full 0.986
_diffrn_measured_fraction_theta_max 0.984
_diffrn_measurement_device_type 'Bruker APEX-II CCD'
_diffrn_measurement_method '\f and \w scans'
_diffrn_radiation_type CuK\a
_diffrn_radiation_wavelength 1.54178
_diffrn_reflns_av_R_equivalents 0.0357
_diffrn_reflns_av_unetI/netI 0.0304
_diffrn_reflns_Laue_measured_fraction_full 0.986
_diffrn_reflns_Laue_measured_fraction_max 0.984
_diffrn_reflns_limit_h_max 10
_diffrn_reflns_limit_h_min -13
_diffrn_reflns_limit_k_max 14
_diffrn_reflns_limit_k_min -14
_diffrn_reflns_limit_l_max 15
_diffrn_reflns_limit_l_min -15
_diffrn_reflns_number 15257
_diffrn_reflns_point_group_measured_fraction_full 0.986
_diffrn_reflns_point_group_measured_fraction_max 0.984
_diffrn_reflns_theta_full 67.679
_diffrn_reflns_theta_max 70.143
_diffrn_reflns_theta_min 5.061
_diffrn_standards_number 0
_exptl_absorpt_coefficient_mu 3.314
_exptl_absorpt_correction_T_max 0.4684
_exptl_absorpt_correction_T_min 0.3502
_exptl_absorpt_correction_type multi-scan
_exptl_absorpt_process_details
'SADABS-2016/2 (Bruker,2016/2) was used for absorption correction. wR2(int) was 0.1143 before and 0.0597 after correction. The Ratio of minimum to maximum transmission is 0.7477. The \l/2 correction factor is Not present.'
_exptl_crystal_colour green
_exptl_crystal_colour_primary green
_exptl_crystal_density_diffrn 1.586
_exptl_crystal_description block
_exptl_crystal_F_000 844
_exptl_crystal_size_max 0.048
_exptl_crystal_size_mid 0.024
_exptl_crystal_size_min 0.021
_refine_diff_density_max 0.671
_refine_diff_density_min -0.768
_refine_diff_density_rms 0.130
_refine_ls_extinction_method none
_refine_ls_goodness_of_fit_ref 1.069
_refine_ls_hydrogen_treatment constr
_refine_ls_matrix_type full
_refine_ls_number_parameters 236
_refine_ls_number_reflns 3237
_refine_ls_number_restraints 0
_refine_ls_restrained_S_all 1.069
_refine_ls_R_factor_all 0.0750
_refine_ls_R_factor_gt 0.0668
_refine_ls_shift/su_max 0.000
_refine_ls_shift/su_mean 0.000
_refine_ls_structure_factor_coef Fsqd
_refine_ls_weighting_details 'w=1/[\s^2^(Fo^2^)+(0.1235P)^2^+1.3026P] where P=(Fo^2^+2Fc^2^)/3'
_refine_ls_weighting_scheme calc
_refine_ls_wR_factor_gt 0.1665
_refine_ls_wR_factor_ref 0.1760
_reflns_Friedel_coverage 0.000
_reflns_number_gt 2758
_reflns_number_total 3237
_reflns_threshold_expression 'I > 2\s(I)'
_cod_data_source_file d3nj05335k2.cif
_cod_data_source_block cb5
_cod_depositor_comments 'Adding full bibliography for 7063003--7063007.cif.'
_cod_database_code 7063004
_shelx_shelxl_version_number 2018/3
_shelx_space_group_comment
;
The symmetry employed for this shelxl refinement is uniquely defined
by the following loop, which should always be used as a source of
symmetry information in preference to the above space-group names.
They are only intended as comments.
;
_shelx_estimated_absorpt_t_max 0.934
_shelx_estimated_absorpt_t_min 0.857
_olex2_refinement_description
;
1. Fixed Uiso
 At 1.2 times of:
  All C(H) groups
 At 1.5 times of:
  All C(H,H,H) groups
2.a Aromatic/amide H refined with riding coordinates:
 C3(H3), C4(H4), C5(H5), C6(H6), C9(H9), C10(H10), C11(H11), C12(H12),
 C13(H13), C15(H15), C16(H16), C17(H17), C18(H18)
2.b Idealised Me refined as rotating group:
 C20(H20A,H20B,H20C)
;
_olex2_submission_special_instructions 'No special instructions were received'

loop_
_space_group_symop_operation_xyz
'x, y, z'
'-x+1/2, y+1/2, -z+1/2'
'-x, -y, -z'
'x-1/2, -y-1/2, z-1/2'

loop_
_atom_site_label
_atom_site_type_symbol
_atom_site_fract_x
_atom_site_fract_y
_atom_site_fract_z
_atom_site_U_iso_or_equiv
_atom_site_adp_type
_atom_site_occupancy
_atom_site_site_symmetry_order
_atom_site_calc_flag
_atom_site_refinement_flags_posn
_atom_site_refinement_flags_adp
_atom_site_refinement_flags_occupancy
_atom_site_disorder_assembly
_atom_site_disorder_group
Cu1 Cu 0.45708(4) 0.86410(4) 0.48257(4) 0.0266(2) Uani 1 1 d . . . . .
Cl1 Cl 0.54986(7) 0.95733(7) 0.62586(7) 0.0283(3) Uani 1 1 d . . . . .
O1 O 0.2989(2) 0.8663(2) 0.5350(2) 0.0287(6) Uani 1 1 d . . . . .
N1 N 0.3955(3) 0.7235(2) 0.4260(2) 0.0240(6) Uani 1 1 d . . . . .
N2 N 0.2863(3) 0.6937(3) 0.4524(2) 0.0259(6) Uani 1 1 d . . . . .
N3 N 0.5968(3) 0.8070(3) 0.4126(2) 0.0275(6) Uani 1 1 d . . . . .
C1 C 0.4636(3) 0.6563(3) 0.3798(3) 0.0237(7) Uani 1 1 d . . . . .
C2 C 0.5794(3) 0.7068(3) 0.3653(3) 0.0257(7) Uani 1 1 d . . . . .
C3 C 0.6645(3) 0.6583(3) 0.3065(3) 0.0269(7) Uani 1 1 d . . . . .
H3 H 0.651153 0.588230 0.272955 0.032 Uiso 1 1 calc R . . . .
C4 C 0.7691(3) 0.7133(3) 0.2973(3) 0.0291(8) Uani 1 1 d . . . . .
H4 H 0.828261 0.681265 0.257642 0.035 Uiso 1 1 calc R . . . .
C5 C 0.7859(3) 0.8152(3) 0.3465(3) 0.0313(8) Uani 1 1 d . . . . .
H5 H 0.857190 0.853827 0.341807 0.038 Uiso 1 1 calc R . . . .
C6 C 0.6971(3) 0.8608(3) 0.4031(3) 0.0304(8) Uani 1 1 d . . . . .
H6 H 0.708066 0.931661 0.435650 0.037 Uiso 1 1 calc R . . . .
C7 C 0.2444(3) 0.7762(3) 0.5096(3) 0.0267(7) Uani 1 1 d . . . . .
C8 C 0.4346(3) 0.5415(3) 0.3444(3) 0.0244(7) Uani 1 1 d . . . . .
C9 C 0.3290(3) 0.5188(3) 0.2865(3) 0.0256(7) Uani 1 1 d . . . . .
H9 H 0.273073 0.576048 0.273716 0.031 Uiso 1 1 calc R . . . .
C10 C 0.3071(3) 0.4122(3) 0.2482(3) 0.0284(7) Uani 1 1 d . . . . .
H10 H 0.236958 0.397604 0.206630 0.034 Uiso 1 1 calc R . . . .
C11 C 0.3857(3) 0.3263(3) 0.2695(3) 0.0286(7) Uani 1 1 d . . . . .
H11 H 0.369672 0.253676 0.242514 0.034 Uiso 1 1 calc R . . . .
C12 C 0.4879(3) 0.3476(3) 0.3307(3) 0.0266(7) Uani 1 1 d . . . . .
H12 H 0.541017 0.288825 0.347362 0.032 Uiso 1 1 calc R . . . .
C13 C 0.5129(3) 0.4550(3) 0.3678(3) 0.0247(7) Uani 1 1 d . . . . .
H13 H 0.583295 0.469214 0.409030 0.030 Uiso 1 1 calc R . . . .
C14 C 0.1244(3) 0.7633(3) 0.5460(3) 0.0264(7) Uani 1 1 d . . . . .
C15 C 0.0574(3) 0.8606(3) 0.5496(3) 0.0281(8) Uani 1 1 d . . . . .
H15 H 0.089871 0.929416 0.529105 0.034 Uiso 1 1 calc R . . . .
C16 C -0.0543(4) 0.8583(3) 0.5823(3) 0.0327(8) Uani 1 1 d . . . . .
H16 H -0.098896 0.924719 0.582297 0.039 Uiso 1 1 calc R . . . .
C17 C -0.1015(3) 0.7593(3) 0.6152(3) 0.0325(8) Uani 1 1 d . . . . .
H17 H -0.178490 0.757521 0.638056 0.039 Uiso 1 1 calc R . . . .
C18 C -0.0360(3) 0.6627(3) 0.6148(3) 0.0321(8) Uani 1 1 d . . . . .
H18 H -0.068705 0.595179 0.638381 0.038 Uiso 1 1 calc R . . . .
C19 C 0.0772(3) 0.6623(3) 0.5803(3) 0.0290(8) Uani 1 1 d . . . . .
C20 C 0.1449(4) 0.5542(3) 0.5861(4) 0.0415(10) Uani 1 1 d . . . . .
H20A H 0.164769 0.532436 0.513972 0.062 Uiso 1 1 calc GR . . . .
H20B H 0.097421 0.495892 0.616401 0.062 Uiso 1 1 calc GR . . . .
H20C H 0.216329 0.564235 0.631855 0.062 Uiso 1 1 calc GR . . . .

loop_
_atom_site_aniso_label
_atom_site_aniso_U_11
_atom_site_aniso_U_22
_atom_site_aniso_U_33
_atom_site_aniso_U_23
_atom_site_aniso_U_13
_atom_site_aniso_U_12
Cu1 0.0251(3) 0.0227(3) 0.0321(4) -0.0038(2) 0.0027(2) -0.00340(18)
Cl1 0.0318(5) 0.0251(4) 0.0274(4) 0.0003(3) -0.0031(3) -0.0034(3)
O1 0.0250(13) 0.0258(13) 0.0358(14) -0.0022(10) 0.0055(10) -0.0038(9)
N1 0.0255(15) 0.0209(14) 0.0251(14) -0.0010(11) -0.0018(11) -0.0016(11)
N2 0.0255(15) 0.0242(15) 0.0281(14) -0.0011(12) 0.0032(11) -0.0013(11)
N3 0.0256(15) 0.0269(16) 0.0302(15) -0.0008(13) 0.0030(11) -0.0008(12)
C1 0.0251(17) 0.0224(17) 0.0228(16) 0.0010(13) -0.0033(12) -0.0010(12)
C2 0.0244(17) 0.0265(17) 0.0260(16) 0.0022(14) -0.0007(13) -0.0020(13)
C3 0.0298(18) 0.0264(18) 0.0241(16) 0.0021(14) -0.0011(13) -0.0014(14)
C4 0.0261(18) 0.034(2) 0.0275(17) 0.0033(15) 0.0059(13) -0.0011(14)
C5 0.0294(19) 0.032(2) 0.0328(18) -0.0002(16) 0.0009(14) -0.0065(14)
C6 0.0282(19) 0.0277(19) 0.035(2) -0.0022(15) 0.0019(15) -0.0044(13)
C7 0.0286(18) 0.0265(18) 0.0249(16) 0.0025(14) 0.0001(13) 0.0004(13)
C8 0.0247(17) 0.0253(18) 0.0236(16) 0.0015(13) 0.0048(13) -0.0022(13)
C9 0.0239(17) 0.0256(18) 0.0272(17) -0.0001(14) 0.0003(13) 0.0009(13)
C10 0.0252(17) 0.0301(19) 0.0297(18) 0.0011(15) 0.0003(13) -0.0026(14)
C11 0.0323(19) 0.0226(17) 0.0313(18) -0.0038(14) 0.0059(14) -0.0035(14)
C12 0.0265(18) 0.0276(18) 0.0263(17) 0.0006(14) 0.0058(13) 0.0025(13)
C13 0.0237(16) 0.0279(18) 0.0224(16) 0.0000(13) 0.0013(12) -0.0034(13)
C14 0.0276(18) 0.0271(18) 0.0242(16) -0.0018(14) -0.0010(13) -0.0011(13)
C15 0.0307(19) 0.030(2) 0.0241(17) 0.0040(14) 0.0029(13) 0.0011(13)
C16 0.036(2) 0.033(2) 0.0296(19) 0.0029(15) 0.0049(15) 0.0090(15)
C17 0.0292(19) 0.037(2) 0.0322(18) 0.0023(16) 0.0073(14) -0.0012(15)
C18 0.032(2) 0.031(2) 0.0330(19) -0.0019(16) 0.0062(15) -0.0051(15)
C19 0.0285(18) 0.0282(19) 0.0301(18) -0.0023(15) 0.0010(14) -0.0010(14)
C20 0.040(2) 0.027(2) 0.058(3) 0.0045(19) 0.0145(19) 0.0005(17)

loop_
_atom_type_symbol
_atom_type_description
_atom_type_scat_dispersion_real
_atom_type_scat_dispersion_imag
_atom_type_scat_source
C C 0.0181 0.0091 'International Tables Vol C Tables 4.2.6.8 and 6.1.1.4'
H H 0.0000 0.0000 'International Tables Vol C Tables 4.2.6.8 and 6.1.1.4'
Cl Cl 0.3639 0.7018 'International Tables Vol C Tables 4.2.6.8 and 6.1.1.4'
Cu Cu -1.9646 0.5888 'International Tables Vol C Tables 4.2.6.8 and 6.1.1.4'
N N 0.0311 0.0180 'International Tables Vol C Tables 4.2.6.8 and 6.1.1.4'
O O 0.0492 0.0322 'International Tables Vol C Tables 4.2.6.8 and 6.1.1.4'

loop_
_geom_angle_atom_site_label_1
_geom_angle_atom_site_label_2
_geom_angle_atom_site_label_3
_geom_angle
_geom_angle_site_symmetry_1
_geom_angle_site_symmetry_3
_geom_angle_publ_flag
Cl1 Cu1 Cl1 90.05(3) . 3_676 ?
O1 Cu1 Cl1 99.60(8) . 3_676 ?
O1 Cu1 Cl1 97.36(8) . . ?
O1 Cu1 N3 159.09(12) . . ?
N1 Cu1 Cl1 147.16(9) . . ?
N1 Cu1 Cl1 122.79(9) . 3_676 ?
N1 Cu1 O1 79.00(12) . . ?
N1 Cu1 N3 80.18(13) . . ?
N3 Cu1 Cl1 93.23(10) . 3_676 ?
N3 Cu1 Cl1 99.09(9) . . ?
Cu1 Cl1 Cu1 89.95(3) . 3_676 ?
C7 O1 Cu1 110.7(2) . . ?
N2 N1 Cu1 117.3(2) . . ?
C1 N1 Cu1 119.2(2) . . ?
C1 N1 N2 122.7(3) . . ?
C7 N2 N1 107.7(3) . . ?
C2 N3 Cu1 113.3(2) . . ?
C6 N3 Cu1 126.7(3) . . ?
C6 N3 C2 119.8(3) . . ?
N1 C1 C2 112.1(3) . . ?
N1 C1 C8 125.9(3) . . ?
C8 C1 C2 122.1(3) . . ?
N3 C2 C1 114.8(3) . . ?
N3 C2 C3 120.9(3) . . ?
C3 C2 C1 124.2(3) . . ?
C2 C3 H3 120.3 . . ?
C4 C3 C2 119.4(3) . . ?
C4 C3 H3 120.3 . . ?
C3 C4 H4 120.5 . . ?
C5 C4 C3 119.0(3) . . ?
C5 C4 H4 120.5 . . ?
C4 C5 H5 120.4 . . ?
C4 C5 C6 119.3(3) . . ?
C6 C5 H5 120.4 . . ?
N3 C6 C5 121.5(4) . . ?
N3 C6 H6 119.2 . . ?
C5 C6 H6 119.2 . . ?
O1 C7 N2 125.1(3) . . ?
O1 C7 C14 117.5(3) . . ?
N2 C7 C14 117.4(3) . . ?
C9 C8 C1 120.5(3) . . ?
C13 C8 C1 120.1(3) . . ?
C13 C8 C9 119.4(3) . . ?
C8 C9 H9 120.3 . . ?
C10 C9 C8 119.4(3) . . ?
C10 C9 H9 120.3 . . ?
C9 C10 H10 119.4 . . ?
C9 C10 C11 121.3(3) . . ?
C11 C10 H10 119.4 . . ?
C10 C11 H11 120.3 . . ?
C12 C11 C10 119.3(3) . . ?
C12 C11 H11 120.3 . . ?
C11 C12 H12 119.9 . . ?
C11 C12 C13 120.3(3) . . ?
C13 C12 H12 119.9 . . ?
C8 C13 C12 120.2(3) . . ?
C8 C13 H13 119.9 . . ?
C12 C13 H13 119.9 . . ?
C15 C14 C7 116.4(3) . . ?
C15 C14 C19 119.0(3) . . ?
C19 C14 C7 124.5(3) . . ?
C14 C15 H15 119.3 . . ?
C16 C15 C14 121.3(4) . . ?
C16 C15 H15 119.3 . . ?
C15 C16 H16 120.0 . . ?
C15 C16 C17 120.0(4) . . ?
C17 C16 H16 120.0 . . ?
C16 C17 H17 120.1 . . ?
C16 C17 C18 119.7(4) . . ?
C18 C17 H17 120.1 . . ?
C17 C18 H18 119.2 . . ?
C17 C18 C19 121.5(4) . . ?
C19 C18 H18 119.2 . . ?
C14 C19 C20 123.1(4) . . ?
C18 C19 C14 118.4(4) . . ?
C18 C19 C20 118.4(4) . . ?
C19 C20 H20A 109.5 . . ?
C19 C20 H20B 109.5 . . ?
C19 C20 H20C 109.5 . . ?
H20A C20 H20B 109.5 . . ?
H20A C20 H20C 109.5 . . ?
H20B C20 H20C 109.5 . . ?

loop_
_geom_bond_atom_site_label_1
_geom_bond_atom_site_label_2
_geom_bond_distance
_geom_bond_site_symmetry_2
_geom_bond_publ_flag
Cu1 Cl1 2.3172(9) . ?
Cu1 Cl1 2.5382(10) 3_676 ?
Cu1 O1 1.978(3) . ?
Cu1 N1 1.950(3) . ?
Cu1 N3 2.002(3) . ?
O1 C7 1.283(4) . ?
N1 N2 1.370(4) . ?
N1 C1 1.289(5) . ?
N2 C7 1.331(5) . ?
N3 C2 1.352(5) . ?
N3 C6 1.337(5) . ?
C1 C2 1.489(5) . ?
C1 C8 1.481(5) . ?
C2 C3 1.391(5) . ?
C3 H3 0.9500 . ?
C3 C4 1.386(5) . ?
C4 H4 0.9500 . ?
C4 C5 1.379(6) . ?
C5 H5 0.9500 . ?
C5 C6 1.393(6) . ?
C6 H6 0.9500 . ?
C7 C14 1.492(5) . ?
C8 C9 1.404(5) . ?
C8 C13 1.397(5) . ?
C9 H9 0.9500 . ?
C9 C10 1.387(5) . ?
C10 H10 0.9500 . ?
C10 C11 1.390(5) . ?
C11 H11 0.9500 . ?
C11 C12 1.387(5) . ?
C12 H12 0.9500 . ?
C12 C13 1.397(5) . ?
C13 H13 0.9500 . ?
C14 C15 1.405(5) . ?
C14 C19 1.408(5) . ?
C15 H15 0.9500 . ?
C15 C16 1.376(6) . ?
C16 H16 0.9500 . ?
C16 C17 1.383(6) . ?
C17 H17 0.9500 . ?
C17 C18 1.386(6) . ?
C18 H18 0.9500 . ?
C18 C19 1.402(6) . ?
C19 C20 1.517(5) . ?
C20 H20A 0.9800 . ?
C20 H20B 0.9800 . ?
C20 H20C 0.9800 . ?

loop_
_geom_torsion_atom_site_label_1
_geom_torsion_atom_site_label_2
_geom_torsion_atom_site_label_3
_geom_torsion_atom_site_label_4
_geom_torsion
_geom_torsion_site_symmetry_1
_geom_torsion_site_symmetry_2
_geom_torsion_site_symmetry_3
_geom_torsion_site_symmetry_4
_geom_torsion_publ_flag
Cu1 O1 C7 N2 -2.2(5) . . . . ?
Cu1 O1 C7 C14 178.3(2) . . . . ?
Cu1 N1 N2 C7 3.2(4) . . . . ?
Cu1 N1 C1 C2 -7.4(4) . . . . ?
Cu1 N1 C1 C8 172.2(3) . . . . ?
Cu1 N3 C2 C1 -3.3(4) . . . . ?
Cu1 N3 C2 C3 175.4(3) . . . . ?
Cu1 N3 C6 C5 -175.8(3) . . . . ?
O1 C7 C14 C15 34.4(5) . . . . ?
O1 C7 C14 C19 -143.0(4) . . . . ?
N1 N2 C7 O1 -0.6(5) . . . . ?
N1 N2 C7 C14 178.9(3) . . . . ?
N1 C1 C2 N3 6.9(4) . . . . ?
N1 C1 C2 C3 -171.8(3) . . . . ?
N1 C1 C8 C9 46.8(5) . . . . ?
N1 C1 C8 C13 -133.7(4) . . . . ?
N2 N1 C1 C2 -176.8(3) . . . . ?
N2 N1 C1 C8 2.9(5) . . . . ?
N2 C7 C14 C15 -145.1(3) . . . . ?
N2 C7 C14 C19 37.4(5) . . . . ?
N3 C2 C3 C4 0.7(5) . . . . ?
C1 N1 N2 C7 172.8(3) . . . . ?
C1 C2 C3 C4 179.3(3) . . . . ?
C1 C8 C9 C10 175.8(3) . . . . ?
C1 C8 C13 C12 -177.4(3) . . . . ?
C2 N3 C6 C5 -1.0(6) . . . . ?
C2 C1 C8 C9 -133.6(3) . . . . ?
C2 C1 C8 C13 46.0(5) . . . . ?
C2 C3 C4 C5 -0.3(5) . . . . ?
C3 C4 C5 C6 -0.7(6) . . . . ?
C4 C5 C6 N3 1.4(6) . . . . ?
C6 N3 C2 C1 -178.8(3) . . . . ?
C6 N3 C2 C3 0.0(5) . . . . ?
C7 C14 C15 C16 -179.8(3) . . . . ?
C7 C14 C19 C18 178.6(3) . . . . ?
C7 C14 C19 C20 1.3(6) . . . . ?
C8 C1 C2 N3 -172.8(3) . . . . ?
C8 C1 C2 C3 8.5(5) . . . . ?
C8 C9 C10 C11 2.5(5) . . . . ?
C9 C8 C13 C12 2.2(5) . . . . ?
C9 C10 C11 C12 0.3(6) . . . . ?
C10 C11 C12 C13 -1.8(5) . . . . ?
C11 C12 C13 C8 0.6(5) . . . . ?
C13 C8 C9 C10 -3.7(5) . . . . ?
C14 C15 C16 C17 1.8(6) . . . . ?
C15 C14 C19 C18 1.2(5) . . . . ?
C15 C14 C19 C20 -176.1(4) . . . . ?
C15 C16 C17 C18 -0.2(6) . . . . ?
C16 C17 C18 C19 -0.8(6) . . . . ?
C17 C18 C19 C14 0.3(6) . . . . ?
C17 C18 C19 C20 177.7(4) . . . . ?
C19 C14 C15 C16 -2.3(6) . . . . ?
